data_4301748
loop_
_publ_author_name
'Daniel K. Unruh'
'Alicia Burtner'
'Peter C. Burns'

_publ_section_title
;
Expanding the Crystal Chemistry of Actinyl Peroxides: \m-\h2:\h1 Peroxide
Coordination in Trimers of U6+ Polyhedra
;
_journal_name_full 'Inorganic Chemistry'
_journal_page_first 2346
_journal_page_last 2348
_journal_paper_doi 10.1021/ic8024217
_journal_volume 48
_journal_year 2009
_chemical_formula_moiety 'O22 U3, 4(H12 Mg O6), 2(H2 O), 2(K)'
_chemical_formula_sum 'H52 K2 Mg4 O48 U3'
_chemical_formula_weight 1709.95
_chemical_name_systematic 'Potassium Magnesium Uranyl Peroxide Trimer'
_space_group_IT_number 2
_symmetry_cell_setting triclinic
_symmetry_space_group_name_Hall '-P 1'
_symmetry_space_group_name_H-M 'P -1'
_atom_sites_solution_hydrogens geom
_atom_sites_solution_primary direct
_atom_sites_solution_secondary difmap
_audit_creation_method SHELXL-97
_cell_angle_alpha 95.064(5)
_cell_angle_beta 93.359(4)
_cell_angle_gamma 94.770(3)
_cell_formula_units_Z 1
_cell_length_a 6.5554(18)
_cell_length_b 8.2865(18)
_cell_length_c 18.146(5)
_cell_measurement_temperature 100(2)
_cell_volume 976.3(4)
_computing_cell_refinement 'SMART-NT v5.0'
_computing_data_collection 'SMART-NT v5.0'
_computing_data_reduction 'SMART-NT v5.0'
_computing_molecular_graphics 'CrystalMaker v 1.3.1'
_computing_structure_refinement 'SHELXL-97 (Sheldrick, 1997)'
_computing_structure_solution 'SHELXS-97 (Sheldrick, 1990)'
_diffrn_ambient_temperature 382(2)
_diffrn_measured_fraction_theta_full 0.992
_diffrn_measured_fraction_theta_max 0.992
_diffrn_measurement_device_type 'Bruker PLATFORM with a SMART CCD detector'
_diffrn_measurement_method \w
_diffrn_radiation_monochromator graphite
_diffrn_radiation_source 'fine-focus sealed tube'
_diffrn_radiation_type MoK\a
_diffrn_radiation_wavelength 0.71073
_diffrn_reflns_av_R_equivalents 0.0504
_diffrn_reflns_av_sigmaI/netI 0.0655
_diffrn_reflns_limit_h_max 9
_diffrn_reflns_limit_h_min -9
_diffrn_reflns_limit_k_max 12
_diffrn_reflns_limit_k_min -12
_diffrn_reflns_limit_l_max 26
_diffrn_reflns_limit_l_min -26
_diffrn_reflns_number 17278
_diffrn_reflns_theta_full 31.37
_diffrn_reflns_theta_max 31.37
_diffrn_reflns_theta_min 2.48
_exptl_absorpt_coefficient_mu 12.829
_exptl_absorpt_correction_T_max 0.3602
_exptl_absorpt_correction_T_min 0.3327
_exptl_absorpt_correction_type psi-scan
_exptl_absorpt_process_details SADABS
_exptl_crystal_colour yellow
_exptl_crystal_density_diffrn 2.908
_exptl_crystal_density_method 'not measured'
_exptl_crystal_description lath
_exptl_crystal_F_000 798
_exptl_crystal_size_max 0.08
_exptl_crystal_size_mid 0.05
_exptl_crystal_size_min 0.03
_refine_diff_density_max 1.870
_refine_diff_density_min -1.927
_refine_diff_density_rms 0.281
_refine_ls_extinction_coef SHELXL
_refine_ls_extinction_method none
_refine_ls_goodness_of_fit_ref 0.992
_refine_ls_hydrogen_treatment mixed
_refine_ls_matrix_type full
_refine_ls_number_parameters 335
_refine_ls_number_reflns 6385
_refine_ls_number_restraints 26
_refine_ls_restrained_S_all 0.991
_refine_ls_R_factor_all 0.0491
_refine_ls_R_factor_gt 0.0350
_refine_ls_shift/su_max 0.001
_refine_ls_shift/su_mean 0.000
_refine_ls_structure_factor_coef Fsqd
_refine_ls_weighting_details 'calc w=1/[\s^2^(Fo^2^)+(0.0239P)^2^+0.0000P] where P=(Fo^2^+2Fc^2^)/3'
_refine_ls_weighting_scheme calc
_refine_ls_wR_factor_gt 0.0673
_refine_ls_wR_factor_ref 0.0722
_reflns_number_gt 5171
_reflns_number_total 6385
_reflns_threshold_expression >2sigma(I)
_cod_data_source_file ic8024217_si_002.cif
_cod_data_source_block pcb
_cod_database_code 4301748

loop_
_symmetry_equiv_pos_as_xyz
'x, y, z'
'-x, -y, -z'

loop_
_atom_site_label
_atom_site_type_symbol
_atom_site_fract_x
_atom_site_fract_y
_atom_site_fract_z
_atom_site_U_iso_or_equiv
_atom_site_adp_type
_atom_site_occupancy
_atom_site_symmetry_multiplicity
_atom_site_calc_flag
_atom_site_refinement_flags
_atom_site_disorder_assembly
_atom_site_disorder_group
U1 U 0.0000 0.0000 0.0000 0.00610(6) Uani 1 2 d S . .
U2 U 0.01893(3) -0.03099(2) 0.260122(11) 0.00662(5) Uani 1 1 d . . .
K1 K -0.4770(2) 0.00143(19) 0.13369(7) 0.0263(3) Uani 1 1 d . . .
Mg1 Mg -0.5000 0.5000 0.0000 0.0113(5) Uani 1 2 d S . .
Mg2 Mg -0.4715(3) 0.4516(2) 0.27650(10) 0.0105(4) Uani 1 1 d . . .
Mg3 Mg 0.5000 0.0000 0.5000 0.0112(5) Uani 1 2 d S . .
O1 O -0.2809(5) -0.0415(4) -0.0035(2) 0.0111(8) Uani 1 1 d . . .
O2 O -0.2606(5) -0.0781(4) 0.2552(2) 0.0112(8) Uani 1 1 d . . .
O3 O 0.3007(5) 0.0087(4) 0.2644(2) 0.0109(7) Uani 1 1 d . . .
O4 O 0.0623(6) -0.2721(4) 0.3137(2) 0.0122(8) Uani 1 1 d . . .
O5 O -0.0351(6) 0.2669(4) 0.0339(2) 0.0097(7) Uani 1 1 d . . .
O6 O 0.0426(6) -0.2410(4) 0.0485(2) 0.0119(8) Uani 1 1 d . . .
O7 O 0.0614(6) -0.3047(4) 0.2309(2) 0.0117(8) Uani 1 1 d . . .
O8 O -0.0117(6) 0.2034(4) 0.3354(2) 0.0106(7) Uani 1 1 d . . .
O9 O 0.0229(6) 0.0690(4) 0.3828(2) 0.0114(8) Uani 1 1 d . . .
O10 O 0.0014(5) 0.0134(4) 0.1348(2) 0.0126(8) Uiso 1 1 d . . .
O11 O -0.0167(6) 0.1673(4) 0.1816(2) 0.0114(8) Uani 1 1 d . . .
O12 O 0.7905(7) 0.4619(5) 0.4929(2) 0.0239(10) Uani 1 1 d D . .
O13 O -0.7461(6) 0.4995(5) 0.0663(2) 0.0120(8) Uani 1 1 d D . .
O14 O -0.2874(6) 0.5982(5) 0.3602(2) 0.0113(8) Uani 1 1 d D . .
O15 O -0.4238(6) 0.2956(5) 0.0462(2) 0.0113(8) Uani 1 1 d D . .
O16 O -0.6389(6) 0.3173(5) 0.1882(2) 0.0150(8) Uani 1 1 d D . .
O17 O -0.5418(6) 0.6580(5) 0.2309(2) 0.0117(8) Uani 1 1 d D . .
O18 O -0.3319(6) 0.6497(5) 0.0844(2) 0.0148(8) Uani 1 1 d D . .
O19 O -0.7265(6) 0.4641(5) 0.3418(2) 0.0129(8) Uani 1 1 d D . .
O20 O -0.2184(6) 0.4477(5) 0.2110(2) 0.0118(8) Uani 1 1 d D . .
O21 O -0.4045(6) 0.2476(4) 0.3259(2) 0.0101(7) Uani 1 1 d D . .
O22 O 0.4963(6) -0.1292(5) 0.3972(2) 0.0155(8) Uani 1 1 d D . .
O23 O 0.3700(6) 0.1885(5) 0.4525(2) 0.0129(8) Uani 1 1 d D . .
O24 O 0.7870(6) 0.1187(5) 0.4909(2) 0.0171(9) Uani 1 1 d D . .
H1 H 0.784(10) 0.348(3) 0.499(4) 0.030 Uiso 1 1 d D . .
H2 H 0.722(9) 0.499(8) 0.534(3) 0.030 Uiso 1 1 d D . .
H3 H -0.876(6) 0.446(7) 0.049(4) 0.030 Uiso 1 1 d D . .
H4 H -0.815(9) 0.597(5) 0.070(4) 0.030 Uiso 1 1 d D . .
H5 H -0.155(5) 0.640(8) 0.347(4) 0.030 Uiso 1 1 d D . .
H6 H -0.259(10) 0.570(8) 0.4092(18) 0.030 Uiso 1 1 d D . .
H7 H -0.500(9) 0.205(5) 0.019(3) 0.030 Uiso 1 1 d D . .
H8 H -0.286(5) 0.287(8) 0.034(4) 0.030 Uiso 1 1 d D . .
H9 H -0.768(6) 0.269(8) 0.201(4) 0.030 Uiso 1 1 d D . .
H10 H -0.649(10) 0.366(8) 0.143(2) 0.030 Uiso 1 1 d D . .
H11 H -0.682(4) 0.672(8) 0.232(4) 0.030 Uiso 1 1 d D . .
H12 H -0.478(10) 0.760(4) 0.252(4) 0.030 Uiso 1 1 d D . .
H13 H -0.332(11) 0.600(8) 0.129(2) 0.030 Uiso 1 1 d D . .
H14 H -0.197(5) 0.676(8) 0.073(4) 0.030 Uiso 1 1 d D . .
H15 H -0.804(9) 0.555(5) 0.342(4) 0.030 Uiso 1 1 d D . .
H16 H -0.819(8) 0.370(5) 0.332(4) 0.030 Uiso 1 1 d D . .
H17 H -0.162(9) 0.353(5) 0.191(4) 0.030 Uiso 1 1 d D . .
H18 H -0.100(7) 0.524(6) 0.218(4) 0.030 Uiso 1 1 d D . .
H19 H -0.473(9) 0.149(5) 0.304(4) 0.030 Uiso 1 1 d D . .
H20 H -0.264(4) 0.222(8) 0.330(4) 0.030 Uiso 1 1 d D . .
H21 H 0.443(10) -0.124(8) 0.3481(17) 0.030 Uiso 1 1 d D . .
H22 H 0.584(8) -0.214(6) 0.392(4) 0.030 Uiso 1 1 d D . .
H23 H 0.248(6) 0.151(8) 0.423(3) 0.030 Uiso 1 1 d D . .
H24 H 0.454(9) 0.214(8) 0.413(3) 0.030 Uiso 1 1 d D . .
H25 H 0.881(8) 0.096(8) 0.528(3) 0.030 Uiso 1 1 d D . .
H26 H 0.846(10) 0.109(8) 0.445(2) 0.030 Uiso 1 1 d D . .

loop_
_atom_site_aniso_label
_atom_site_aniso_U_11
_atom_site_aniso_U_22
_atom_site_aniso_U_33
_atom_site_aniso_U_23
_atom_site_aniso_U_13
_atom_site_aniso_U_12
U1 0.00600(12) 0.00512(12) 0.00712(13) -0.00023(9) 0.00044(9) 0.00092(9)
U2 0.00641(9) 0.00605(9) 0.00730(9) -0.00015(7) 0.00064(7) 0.00069(6)
K1 0.0224(7) 0.0456(9) 0.0140(6) 0.0083(6) 0.0038(5) 0.0145(6)
Mg1 0.0101(13) 0.0121(13) 0.0117(13) 0.0010(10) 0.0007(10) 0.0015(10)
Mg2 0.0098(9) 0.0102(9) 0.0116(9) 0.0011(7) 0.0003(7) 0.0012(7)
Mg3 0.0123(13) 0.0135(13) 0.0082(12) 0.0009(10) 0.0016(10) 0.0040(10)
O1 0.0085(18) 0.0088(17) 0.016(2) 0.0012(15) 0.0021(15) 0.0003(14)
O2 0.0081(18) 0.0106(18) 0.015(2) 0.0004(15) 0.0002(15) -0.0001(14)
O3 0.0085(18) 0.0115(18) 0.0120(19) -0.0024(15) 0.0006(15) 0.0008(14)
O4 0.0131(19) 0.0121(18) 0.0115(19) 0.0006(15) 0.0007(15) 0.0018(15)
O5 0.0133(18) 0.0093(17) 0.0066(18) -0.0004(14) 0.0007(14) 0.0028(14)
O6 0.0129(19) 0.0132(18) 0.0089(18) -0.0030(15) 0.0004(15) 0.0017(15)
O7 0.0126(19) 0.0119(18) 0.0107(19) -0.0003(15) 0.0027(15) 0.0021(15)
O8 0.0140(19) 0.0087(17) 0.0098(19) 0.0031(15) 0.0014(15) 0.0011(14)
O9 0.0130(19) 0.0121(18) 0.0101(19) 0.0055(15) 0.0004(15) 0.0020(15)
O11 0.019(2) 0.0067(17) 0.0080(18) -0.0042(14) 0.0003(15) 0.0042(15)
O12 0.034(3) 0.021(2) 0.016(2) -0.0061(19) 0.004(2) 0.006(2)
O13 0.0074(18) 0.0108(18) 0.018(2) 0.0015(16) 0.0015(16) -0.0003(14)
O14 0.0086(18) 0.0113(18) 0.013(2) -0.0011(15) 0.0017(15) -0.0002(14)
O15 0.0102(18) 0.0129(18) 0.0105(19) 0.0009(15) 0.0005(15) 0.0001(15)
O16 0.016(2) 0.016(2) 0.012(2) 0.0038(16) 0.0011(16) -0.0058(16)
O17 0.0098(18) 0.0117(18) 0.0132(19) 0.0004(15) -0.0001(15) -0.0002(15)
O18 0.013(2) 0.016(2) 0.014(2) 0.0018(16) 0.0022(16) -0.0069(16)
O19 0.0106(19) 0.0101(18) 0.019(2) 0.0020(16) 0.0040(16) 0.0008(15)
O20 0.0101(18) 0.0107(18) 0.014(2) -0.0024(15) 0.0000(15) 0.0010(14)
O21 0.0092(18) 0.0091(17) 0.0123(19) 0.0020(15) -0.0018(15) 0.0040(14)
O22 0.018(2) 0.018(2) 0.011(2) -0.0004(17) 0.0016(16) 0.0089(16)
O23 0.0117(19) 0.0137(19) 0.013(2) 0.0009(16) -0.0018(15) -0.0005(15)
O24 0.015(2) 0.026(2) 0.011(2) 0.0037(18) 0.0019(16) -0.0008(17)

loop_
_atom_type_symbol
_atom_type_description
_atom_type_scat_dispersion_real
_atom_type_scat_dispersion_imag
_atom_type_scat_source
O O 0.0106 0.0060 'International Tables Vol C Tables 4.2.6.8 and 6.1.1.4'
Mg Mg 0.0486 0.0363 'International Tables Vol C Tables 4.2.6.8 and 6.1.1.4'
K K 0.2009 0.2494 'International Tables Vol C Tables 4.2.6.8 and 6.1.1.4'
U U -9.6767 9.6646 'International Tables Vol C Tables 4.2.6.8 and 6.1.1.4'
H H 0.0000 0.0000 'International Tables Vol C Tables 4.2.6.8 and 6.1.1.4'

loop_
_geom_angle_atom_site_label_1
_geom_angle_atom_site_label_2
_geom_angle_atom_site_label_3
_geom_angle
_geom_angle_site_symmetry_1
_geom_angle_site_symmetry_3
_geom_angle_publ_flag
O1 U1 O1 180.0 2 . ?
O1 U1 O5 89.26(14) 2 2 ?
O1 U1 O5 90.74(14) . 2 ?
O1 U1 O5 90.74(14) 2 . ?
O1 U1 O5 89.26(14) . . ?
O5 U1 O5 180.0 2 . ?
O1 U1 O6 90.95(14) 2 2 ?
O1 U1 O6 89.05(14) . 2 ?
O5 U1 O6 141.86(13) 2 2 ?
O5 U1 O6 38.14(13) . 2 ?
O1 U1 O6 89.05(14) 2 . ?
O1 U1 O6 90.95(14) . . ?
O5 U1 O6 38.14(13) 2 . ?
O5 U1 O6 141.86(13) . . ?
O6 U1 O6 180.00(17) 2 . ?
O1 U1 O10 88.12(15) 2 2 ?
O1 U1 O10 91.88(15) . 2 ?
O5 U1 O10 76.47(12) 2 2 ?
O5 U1 O10 103.53(12) . 2 ?
O6 U1 O10 65.42(12) 2 2 ?
O6 U1 O10 114.58(12) . 2 ?
O1 U1 O10 91.88(15) 2 . ?
O1 U1 O10 88.12(15) . . ?
O5 U1 O10 103.53(12) 2 . ?
O5 U1 O10 76.47(12) . . ?
O6 U1 O10 114.58(12) 2 . ?
O6 U1 O10 65.42(12) . . ?
O10 U1 O10 180.0(2) 2 . ?
O1 U1 K1 38.80(12) 2 2 ?
O1 U1 K1 141.20(12) . 2 ?
O5 U1 K1 74.43(9) 2 2 ?
O5 U1 K1 105.57(9) . 2 ?
O6 U1 K1 82.15(10) 2 2 ?
O6 U1 K1 97.85(10) . 2 ?
O10 U1 K1 50.15(9) 2 2 ?
O10 U1 K1 129.85(9) . 2 ?
O1 U1 K1 141.20(12) 2 . ?
O1 U1 K1 38.80(12) . . ?
O5 U1 K1 105.57(9) 2 . ?
O5 U1 K1 74.43(9) . . ?
O6 U1 K1 97.85(10) 2 . ?
O6 U1 K1 82.15(10) . . ?
O10 U1 K1 129.85(9) 2 . ?
O10 U1 K1 50.15(9) . . ?
K1 U1 K1 180.00(5) 2 . ?
O1 U1 K1 143.27(12) 2 2_455 ?
O1 U1 K1 36.73(12) . 2_455 ?
O5 U1 K1 92.87(9) 2 2_455 ?
O5 U1 K1 87.13(9) . 2_455 ?
O6 U1 K1 65.61(9) 2 2_455 ?
O6 U1 K1 114.39(9) . 2_455 ?
O10 U1 K1 57.02(9) 2 2_455 ?
O10 U1 K1 122.98(9) . 2_455 ?
K1 U1 K1 107.11(4) 2 2_455 ?
K1 U1 K1 72.89(4) . 2_455 ?
O1 U1 K1 36.73(12) 2 1_655 ?
O1 U1 K1 143.27(12) . 1_655 ?
O5 U1 K1 87.13(9) 2 1_655 ?
O5 U1 K1 92.87(9) . 1_655 ?
O6 U1 K1 114.39(9) 2 1_655 ?
O6 U1 K1 65.61(9) . 1_655 ?
O10 U1 K1 122.98(9) 2 1_655 ?
O10 U1 K1 57.02(9) . 1_655 ?
K1 U1 K1 72.89(4) 2 1_655 ?
K1 U1 K1 107.11(4) . 1_655 ?
K1 U1 K1 180.00(4) 2_455 1_655 ?
O2 U2 O3 178.01(16) . . ?
O2 U2 O11 90.46(15) . . ?
O3 U2 O11 90.85(15) . . ?
O2 U2 O8 90.21(15) . . ?
O3 U2 O8 91.59(14) . . ?
O11 U2 O8 74.53(13) . . ?
O2 U2 O9 91.63(15) . . ?
O3 U2 O9 89.26(15) . . ?
O11 U2 O9 112.22(13) . . ?
O8 U2 O9 37.73(12) . . ?
O2 U2 O7 90.08(14) . . ?
O3 U2 O7 87.93(14) . . ?
O11 U2 O7 128.52(13) . . ?
O8 U2 O7 156.95(13) . . ?
O9 U2 O7 119.22(13) . . ?
O2 U2 O4 89.98(15) . . ?
O3 U2 O4 88.39(15) . . ?
O11 U2 O4 166.14(13) . . ?
O8 U2 O4 119.32(13) . . ?
O9 U2 O4 81.62(13) . . ?
O7 U2 O4 37.63(13) . . ?
O2 U2 O10 89.98(15) . . ?
O3 U2 O10 90.15(15) . . ?
O11 U2 O10 37.50(12) . . ?
O8 U2 O10 112.03(13) . . ?
O9 U2 O10 149.70(12) . . ?
O7 U2 O10 91.02(13) . . ?
O4 U2 O10 128.65(13) . . ?
O2 U2 K1 38.10(12) . . ?
O3 U2 K1 142.46(12) . . ?
O11 U2 K1 56.09(10) . . ?
O8 U2 K1 95.33(9) . . ?
O9 U2 K1 117.82(9) . . ?
O7 U2 K1 99.04(9) . . ?
O4 U2 K1 119.20(9) . . ?
O10 U2 K1 53.14(9) . . ?
O2 U2 K1 143.59(12) . 1_655 ?
O3 U2 K1 35.91(12) . 1_655 ?
O11 U2 K1 70.83(10) . 1_655 ?
O8 U2 K1 113.08(9) . 1_655 ?
O9 U2 K1 124.08(10) . 1_655 ?
O7 U2 K1 78.99(9) . 1_655 ?
O4 U2 K1 101.14(9) . 1_655 ?
O10 U2 K1 56.04(9) . 1_655 ?
K1 U2 K1 109.10(4) . 1_655 ?
O2 K1 O1 172.66(12) . 2_455 ?
O2 K1 O3 65.96(11) . 1_455 ?
O1 K1 O3 113.83(12) 2_455 1_455 ?
O2 K1 O1 115.47(12) . . ?
O1 K1 O1 63.83(13) 2_455 . ?
O3 K1 O1 173.27(12) 1_455 . ?
O2 K1 O16 102.81(12) . . ?
O1 K1 O16 82.92(11) 2_455 . ?
O3 K1 O16 61.88(11) 1_455 . ?
O1 K1 O16 122.78(11) . . ?
O2 K1 O15 130.71(12) . . ?
O1 K1 O15 56.15(10) 2_455 . ?
O3 K1 O15 121.48(11) 1_455 . ?
O1 K1 O15 63.13(11) . . ?
O16 K1 O15 59.69(11) . . ?
O2 K1 O10 60.62(11) . . ?
O1 K1 O10 121.38(11) 2_455 . ?
O3 K1 O10 123.87(11) 1_455 . ?
O1 K1 O10 59.93(10) . . ?
O16 K1 O10 114.55(11) . . ?
O15 K1 O10 84.15(10) . . ?
O2 K1 O18 75.61(11) . 1_545 ?
O1 K1 O18 98.29(11) 2_455 1_545 ?
O3 K1 O18 113.37(11) 1_455 1_545 ?
O1 K1 O18 61.81(10) . 1_545 ?
O16 K1 O18 175.03(11) . 1_545 ?
O15 K1 O18 124.94(11) . 1_545 ?
O10 K1 O18 68.96(10) . 1_545 ?
O2 K1 O11 58.39(10) . . ?
O1 K1 O11 127.02(11) 2_455 . ?
O3 K1 O11 107.19(11) 1_455 . ?
O1 K1 O11 78.43(10) . . ?
O16 K1 O11 88.38(10) . . ?
O15 K1 O11 74.45(10) . . ?
O10 K1 O11 26.87(9) . . ?
O18 K1 O11 94.67(10) 1_545 . ?
O2 K1 U2 24.70(8) . . ?
O1 K1 U2 158.03(9) 2_455 . ?
O3 K1 U2 87.81(8) 1_455 . ?
O1 K1 U2 95.09(8) . . ?
O16 K1 U2 105.59(9) . . ?
O15 K1 U2 110.20(8) . . ?
O10 K1 U2 36.65(7) . . ?
O18 K1 U2 75.01(8) 1_545 . ?
O11 K1 U2 35.75(7) . . ?
O2 K1 U1 95.59(9) . . ?
O1 K1 U1 85.24(8) 2_455 . ?
O3 K1 U1 160.62(9) 1_455 . ?
O1 K1 U1 23.66(7) . . ?
O16 K1 U1 120.39(9) . . ?
O15 K1 U1 65.37(8) . . ?
O10 K1 U1 36.75(7) . . ?
O18 K1 U1 64.56(7) 1_545 . ?
O11 K1 U1 55.29(7) . . ?
U2 K1 U1 72.95(3) . . ?
O2 K1 U1 153.29(9) . 1_455 ?
O1 K1 U1 22.92(7) 2_455 1_455 ?
O3 K1 U1 92.25(8) 1_455 1_455 ?
O1 K1 U1 84.43(8) . 1_455 ?
O16 K1 U1 77.98(8) . 1_455 ?
O15 K1 U1 73.21(8) . 1_455 ?
O10 K1 U1 143.78(8) . 1_455 ?
O18 K1 U1 101.26(8) 1_545 1_455 ?
O11 K1 U1 147.52(8) . 1_455 ?
U2 K1 U1 175.93(4) . 1_455 ?
U1 K1 U1 107.11(4) . 1_455 ?
O2 K1 H7 147.2(8) . . ?
O1 K1 H7 39.1(7) 2_455 . ?
O3 K1 H7 127.9(14) 1_455 . ?
O1 K1 H7 54.8(13) . . ?
O16 K1 H7 69.8(12) . . ?
O15 K1 H7 18.1(4) . . ?
O10 K1 H7 92.5(13) . . ?
O18 K1 H7 114.1(11) 1_545 . ?
O11 K1 H7 89.0(9) . . ?
U2 K1 H7 124.2(10) . . ?
U1 K1 H7 64.8(14) . . ?
U1 K1 H7 58.6(10) 1_455 . ?
O15 Mg1 O15 180.00(19) 2_465 . ?
O15 Mg1 O13 87.20(15) 2_465 2_465 ?
O15 Mg1 O13 92.80(15) . 2_465 ?
O15 Mg1 O13 92.80(15) 2_465 . ?
O15 Mg1 O13 87.20(15) . . ?
O13 Mg1 O13 180.0 2_465 . ?
O15 Mg1 O18 91.69(16) 2_465 2_465 ?
O15 Mg1 O18 88.31(16) . 2_465 ?
O13 Mg1 O18 87.83(15) 2_465 2_465 ?
O13 Mg1 O18 92.17(15) . 2_465 ?
O15 Mg1 O18 88.31(16) 2_465 . ?
O15 Mg1 O18 91.69(16) . . ?
O13 Mg1 O18 92.17(15) 2_465 . ?
O13 Mg1 O18 87.83(15) . . ?
O18 Mg1 O18 180.00(17) 2_465 . ?
O17 Mg2 O21 177.91(18) . . ?
O17 Mg2 O16 88.59(17) . . ?
O21 Mg2 O16 92.74(17) . . ?
O17 Mg2 O20 87.97(17) . . ?
O21 Mg2 O20 93.71(17) . . ?
O16 Mg2 O20 86.99(17) . . ?
O17 Mg2 O19 90.14(17) . . ?
O21 Mg2 O19 88.16(16) . . ?
O16 Mg2 O19 93.59(17) . . ?
O20 Mg2 O19 178.01(18) . . ?
O17 Mg2 O14 88.69(17) . . ?
O21 Mg2 O14 90.10(16) . . ?
O16 Mg2 O14 175.40(18) . . ?
O20 Mg2 O14 89.20(16) . . ?
O19 Mg2 O14 90.12(17) . . ?
O17 Mg2 K1 119.11(13) . . ?
O21 Mg2 K1 62.77(12) . . ?
O16 Mg2 K1 38.45(12) . . ?
O20 Mg2 K1 67.38(11) . . ?
O19 Mg2 K1 114.17(12) . . ?
O14 Mg2 K1 141.38(13) . . ?
O22 Mg3 O22 180.000(1) . 2_656 ?
O22 Mg3 O23 90.49(16) . . ?
O22 Mg3 O23 89.51(16) 2_656 . ?
O22 Mg3 O23 89.51(16) . 2_656 ?
O22 Mg3 O23 90.49(16) 2_656 2_656 ?
O23 Mg3 O23 180.000(1) . 2_656 ?
O22 Mg3 O24 93.63(16) . . ?
O22 Mg3 O24 86.37(16) 2_656 . ?
O23 Mg3 O24 88.87(16) . . ?
O23 Mg3 O24 91.13(16) 2_656 . ?
O22 Mg3 O24 86.37(16) . 2_656 ?
O22 Mg3 O24 93.63(16) 2_656 2_656 ?
O23 Mg3 O24 91.13(16) . 2_656 ?
O23 Mg3 O24 88.87(16) 2_656 2_656 ?
O24 Mg3 O24 180.0 . 2_656 ?
U1 O1 K1 120.35(17) . 2_455 ?
U1 O1 K1 117.53(17) . . ?
K1 O1 K1 116.17(13) 2_455 . ?
U2 O2 K1 117.21(17) . . ?
U2 O3 K1 121.82(17) . 1_655 ?
O7 O4 U2 71.1(2) . . ?
O6 O5 U1 71.2(2) 2 . ?
O5 O6 U1 70.7(2) 2 . ?
O4 O7 U2 71.2(2) . . ?
O9 O8 U2 71.2(2) . . ?
O8 O9 U2 71.1(2) . . ?
O11 O10 U2 69.5(2) . . ?
O11 O10 U1 122.6(2) . . ?
U2 O10 U1 167.84(17) . . ?
O11 O10 K1 81.0(2) . . ?
U2 O10 K1 90.21(11) . . ?
U1 O10 K1 93.10(11) . . ?
O10 O11 U2 73.0(2) . . ?
O10 O11 K1 72.1(2) . . ?
U2 O11 K1 88.16(12) . . ?
H1 O12 H2 101(6) . . ?
Mg1 O13 H3 121(4) . . ?
Mg1 O13 H4 116(4) . . ?
H3 O13 H4 86(5) . . ?
Mg2 O14 H5 116(4) . . ?
Mg2 O14 H6 125(4) . . ?
H5 O14 H6 102(6) . . ?
Mg1 O15 K1 157.76(18) . . ?
Mg1 O15 H7 108(4) . . ?
K1 O15 H7 67(4) . . ?
Mg1 O15 H8 104(4) . . ?
K1 O15 H8 99(4) . . ?
H7 O15 H8 105(6) . . ?
Mg2 O16 K1 116.27(17) . . ?
Mg2 O16 H9 114(4) . . ?
K1 O16 H9 95(4) . . ?
Mg2 O16 H10 117(4) . . ?
K1 O16 H10 99(4) . . ?
H9 O16 H10 112(6) . . ?
Mg2 O17 H11 111(4) . . ?
Mg2 O17 H12 120(4) . . ?
H11 O17 H12 103(6) . . ?
Mg1 O18 K1 119.62(16) . 1_565 ?
Mg1 O18 H13 110(4) . . ?
K1 O18 H13 102(4) 1_565 . ?
Mg1 O18 H14 113(4) . . ?
K1 O18 H14 102(4) 1_565 . ?
H13 O18 H14 109(6) . . ?
Mg2 O19 H15 120(4) . . ?
Mg2 O19 H16 112(4) . . ?
H15 O19 H16 107(6) . . ?
Mg2 O20 H17 125(4) . . ?
Mg2 O20 H18 124(4) . . ?
H17 O20 H18 102(6) . . ?
Mg2 O21 H19 116(4) . . ?
Mg2 O21 H20 119(4) . . ?
H19 O21 H20 102(6) . . ?
Mg3 O22 H21 139(4) . . ?
Mg3 O22 H22 118(4) . . ?
H21 O22 H22 102(6) . . ?
Mg3 O23 H23 111(4) . . ?
Mg3 O23 H24 105(4) . . ?
H23 O23 H24 98(6) . . ?
Mg3 O24 H25 112(4) . . ?
Mg3 O24 H26 119(4) . . ?
H25 O24 H26 110(6) . . ?

loop_
_geom_bond_atom_site_label_1
_geom_bond_atom_site_label_2
_geom_bond_distance
_geom_bond_site_symmetry_2
_geom_bond_publ_flag
U1 O1 1.842(4) 2 ?
U1 O1 1.842(4) . ?
U1 O5 2.277(4) 2 ?
U1 O5 2.277(4) . ?
U1 O6 2.284(4) 2 ?
U1 O6 2.284(4) . ?
U1 O10 2.438(4) 2 ?
U1 O10 2.438(4) . ?
U1 K1 4.0685(16) 2 ?
U1 K1 4.0685(16) . ?
U1 K1 4.0809(16) 2_455 ?
U1 K1 4.0809(16) 1_655 ?
U2 O2 1.837(4) . ?
U2 O3 1.845(4) . ?
U2 O11 2.285(4) . ?
U2 O8 2.303(4) . ?
U2 O9 2.304(4) . ?
U2 O7 2.327(4) . ?
U2 O4 2.329(4) . ?
U2 O10 2.334(4) . ?
U2 K1 3.9095(16) . ?
U2 K1 4.1358(16) 1_655 ?
K1 O2 2.712(4) . ?
K1 O1 2.828(4) 2_455 ?
K1 O3 2.855(4) 1_455 ?
K1 O1 2.875(4) . ?
K1 O16 3.014(4) . ?
K1 O15 3.032(4) . ?
K1 O10 3.128(4) . ?
K1 O18 3.209(4) 1_545 ?
K1 O11 3.246(4) . ?
K1 U1 4.0809(16) 1_455 ?
K1 H7 2.79(7) . ?
Mg1 O15 2.040(4) 2_465 ?
Mg1 O15 2.040(4) . ?
Mg1 O13 2.068(4) 2_465 ?
Mg1 O13 2.068(4) . ?
Mg1 O18 2.083(4) 2_465 ?
Mg1 O18 2.083(4) . ?
Mg2 O17 2.039(4) . ?
Mg2 O21 2.049(4) . ?
Mg2 O16 2.070(4) . ?
Mg2 O20 2.098(4) . ?
Mg2 O19 2.109(4) . ?
Mg2 O14 2.111(4) . ?
Mg3 O22 2.064(4) . ?
Mg3 O22 2.064(4) 2_656 ?
Mg3 O23 2.069(4) . ?
Mg3 O23 2.069(4) 2_656 ?
Mg3 O24 2.072(4) . ?
Mg3 O24 2.072(4) 2_656 ?
O1 K1 2.828(4) 2_455 ?
O3 K1 2.855(4) 1_655 ?
O4 O7 1.501(5) . ?
O5 O6 1.490(5) 2 ?
O6 O5 1.490(5) 2 ?
O8 O9 1.490(5) . ?
O10 O11 1.486(5) . ?
O12 H1 0.96(2) . ?
O12 H2 0.93(2) . ?
O13 H3 0.95(2) . ?
O13 H4 0.96(2) . ?
O14 H5 0.96(2) . ?
O14 H6 0.95(2) . ?
O15 H7 0.95(2) . ?
O15 H8 0.95(2) . ?
O16 H9 0.95(2) . ?
O16 H10 0.95(2) . ?
O17 H11 0.93(2) . ?
O17 H12 0.94(2) . ?
O18 K1 3.209(4) 1_565 ?
O18 H13 0.94(2) . ?
O18 H14 0.93(2) . ?
O19 H15 0.94(2) . ?
O19 H16 0.94(2) . ?
O20 H17 0.95(2) . ?
O20 H18 0.95(2) . ?
O21 H19 0.94(2) . ?
O21 H20 0.96(2) . ?
O22 H21 0.94(2) . ?
O22 H22 0.95(2) . ?
O23 H23 0.95(2) . ?
O23 H24 0.95(2) . ?
O24 H25 0.93(2) . ?
O24 H26 0.94(2) . ?
